data_4036214
loop_
_publ_author_name
'Schuster, Christian'
'Julich-Gruner, Konstanze K'
'Schnitzler, Heinrich'
'Hesse, Ronny'
'J\"ager, Anne'
'Schmidt, Arndt W.'
'Kn\"olker, Hans-Joachim'

_publ_section_title
;
 Total syntheses of murrayamine E, I, and K.
;
_journal_issue 11
_journal_name_full 'The Journal of organic chemistry'
_journal_page_first 5666
_journal_page_last 5673
_journal_paper_doi 10.1021/acs.joc.5b00630
_journal_volume 80
_journal_year 2015
_chemical_compound_source synthesis
_chemical_formula_moiety 'C23 H25 N O2'
_chemical_formula_sum 'C23 H25 N O2'
_chemical_formula_weight 347.44
_space_group_IT_number 14
_space_group_name_Hall '-P 2ybc'
_space_group_name_H-M_alt 'P 1 21/c 1'
_symmetry_cell_setting monoclinic
_symmetry_Int_Tables_number 14
_symmetry_space_group_name_Hall '-P 2ybc'
_symmetry_space_group_name_H-M 'P 1 21/c 1'
_atom_sites_solution_hydrogens geom
_atom_sites_solution_primary direct
_atom_sites_solution_secondary difmap
_audit_creation_method SHELXL-97
_cell_angle_alpha 90.00
_cell_angle_beta 107.92(2)
_cell_angle_gamma 90.00
_cell_formula_units_Z 4
_cell_length_a 10.845(3)
_cell_length_b 11.246(2)
_cell_length_c 15.472(3)
_cell_measurement_reflns_used 999
_cell_measurement_temperature 198(2)
_cell_measurement_theta_max 22.285
_cell_measurement_theta_min 4.053
_cell_volume 1795.5(7)
_computing_cell_refinement 'Dirax/lsq (Duisenberg, 1992)'
_computing_data_collection 'Collect (Nonius BV, 1999)'
_computing_data_reduction 'EvalCCD (Duisenberg et al., 2003)'
_computing_molecular_graphics 'ORTEP-3 for Windows (Farrugia, 1997)'
_computing_publication_material 'WinGX (Farrugia 1999), enCIFer (Allen et al. 2004)'
_computing_structure_refinement 'SHELXL-97 (Sheldrick, 1997), WinGX (Farrugia 1999), PLATON (Spek 2005)'
_computing_structure_solution 'SIR2004 (Burla et al., 2005)'
_diffrn_ambient_temperature 198(2)
_diffrn_detector_area_resol_mean 9
_diffrn_measured_fraction_theta_full 0.998
_diffrn_measured_fraction_theta_max 0.998
_diffrn_measurement_device_type KappaCCD
_diffrn_measurement_method \f
_diffrn_radiation_monochromator graphite
_diffrn_radiation_probe x-ray
_diffrn_radiation_type MoK\a
_diffrn_radiation_wavelength 0.71073
_diffrn_reflns_av_R_equivalents 0.0551
_diffrn_reflns_av_sigmaI/netI 0.0327
_diffrn_reflns_limit_h_max 13
_diffrn_reflns_limit_h_min -13
_diffrn_reflns_limit_k_max 13
_diffrn_reflns_limit_k_min -13
_diffrn_reflns_limit_l_max 18
_diffrn_reflns_limit_l_min -18
_diffrn_reflns_number 44140
_diffrn_reflns_theta_full 25.40
_diffrn_reflns_theta_max 25.40
_diffrn_reflns_theta_min 3.28
_diffrn_source 'fine-focus sealed tube'
_exptl_absorpt_coefficient_mu 0.081
_exptl_absorpt_correction_T_max 0.9927
_exptl_absorpt_correction_T_min 0.8861
_exptl_absorpt_correction_type multi-scan
_exptl_absorpt_process_details 'SADABS version 2.10 (Sheldrick,Bruker AXS Inc.,2002)'
_exptl_crystal_colour 'light yellow'
_exptl_crystal_density_diffrn 1.285
_exptl_crystal_density_method 'not measured'
_exptl_crystal_description block
_exptl_crystal_F_000 744
_exptl_crystal_size_max 0.39
_exptl_crystal_size_mid 0.18
_exptl_crystal_size_min 0.09
_refine_diff_density_max 0.190
_refine_diff_density_min -0.321
_refine_diff_density_rms 0.053
_refine_ls_extinction_method none
_refine_ls_goodness_of_fit_ref 1.070
_refine_ls_hydrogen_treatment constr
_refine_ls_matrix_type full
_refine_ls_number_parameters 240
_refine_ls_number_reflns 3298
_refine_ls_number_restraints 0
_refine_ls_restrained_S_all 1.070
_refine_ls_R_factor_all 0.0913
_refine_ls_R_factor_gt 0.0490
_refine_ls_shift/su_max 0.000
_refine_ls_shift/su_mean 0.000
_refine_ls_structure_factor_coef Fsqd
_refine_ls_weighting_details 'calc w=1/[\s^2^(Fo^2^)+(0.0415P)^2^+1.4780P] where P=(Fo^2^+2Fc^2^)/3'
_refine_ls_weighting_scheme calc
_refine_ls_wR_factor_gt 0.1010
_refine_ls_wR_factor_ref 0.1227
_reflns_number_gt 2260
_reflns_number_total 3298
_reflns_threshold_expression >2sigma(I)
_cod_data_source_file jo5b00630_si_002.cif
_cod_data_source_block an303
_cod_original_sg_symbol_H-M 'P 21/c'
_cod_database_code 4036214

loop_
_symmetry_equiv_pos_as_xyz
'x, y, z'
'-x, y+1/2, -z+1/2'
'-x, -y, -z'
'x, -y-1/2, z-1/2'

loop_
_atom_site_label
_atom_site_type_symbol
_atom_site_fract_x
_atom_site_fract_y
_atom_site_fract_z
_atom_site_U_iso_or_equiv
_atom_site_adp_type
_atom_site_occupancy
_atom_site_symmetry_multiplicity
_atom_site_calc_flag
_atom_site_refinement_flags
C1 C -0.0550(2) 0.15097(19) 0.30401(13) 0.0241(5) Uani 1 1 d .
C2 C -0.1756(2) 0.17175(19) 0.31212(14) 0.0265(5) Uani 1 1 d .
C3 C -0.1953(2) 0.25546(19) 0.37485(14) 0.0276(5) Uani 1 1 d .
C4 C -0.0879(2) 0.30816(19) 0.43583(14) 0.0261(5) Uani 1 1 d .
H4 H -0.0993 0.3692 0.4751 0.031 Uiso 1 1 calc R
C4A C 0.0376(2) 0.27209(18) 0.43992(13) 0.0239(5) Uani 1 1 d .
C4B C 0.1687(2) 0.28552(19) 0.50022(13) 0.0237(5) Uani 1 1 d .
C5 C 0.2271(2) 0.3588(2) 0.57349(14) 0.0292(5) Uani 1 1 d .
H5 H 0.1769 0.4160 0.5931 0.035 Uiso 1 1 calc R
C6 C 0.3581(2) 0.3487(2) 0.61793(15) 0.0318(5) Uani 1 1 d .
H6 H 0.3979 0.3981 0.6686 0.038 Uiso 1 1 calc R
C7 C 0.4325(2) 0.2658(2) 0.58851(15) 0.0314(5) Uani 1 1 d .
O7 O 0.56268(15) 0.25285(16) 0.62932(12) 0.0446(5) Uani 1 1 d .
H7 H 0.5893 0.3066 0.6683 0.067 Uiso 1 1 calc R
C8 C 0.3783(2) 0.1922(2) 0.51512(14) 0.0302(5) Uani 1 1 d .
H8 H 0.4298 0.1365 0.4955 0.036 Uiso 1 1 calc R
C8A C 0.2469(2) 0.20214(19) 0.47118(13) 0.0249(5) Uani 1 1 d .
N9 N 0.17141(16) 0.14311(16) 0.39340(11) 0.0263(4) Uani 1 1 d .
C9A C 0.0481(2) 0.19045(18) 0.37488(13) 0.0230(5) Uani 1 1 d .
C10 C -0.3308(2) 0.2826(2) 0.37656(16) 0.0365(6) Uani 1 1 d .
H10A H -0.3268 0.3393 0.4255 0.055 Uiso 1 1 calc R
H10B H -0.3724 0.2090 0.3871 0.055 Uiso 1 1 calc R
H10C H -0.3811 0.3171 0.3182 0.055 Uiso 1 1 calc R
O11 O -0.27869(14) 0.10239(13) 0.26194(10) 0.0310(4) Uani 1 1 d .
C11 C -0.2407(2) -0.0103(2) 0.22611(16) 0.0355(6) Uani 1 1 d .
C12 C -0.1760(2) -0.0996(2) 0.30156(18) 0.0420(6) Uani 1 1 d .
H12A H -0.1815 -0.1791 0.2731 0.050 Uiso 1 1 calc R
H12B H -0.2288 -0.1027 0.3435 0.050 Uiso 1 1 calc R
C13 C -0.0340(2) -0.0800(2) 0.35939(16) 0.0343(6) Uani 1 1 d .
H13A H 0.0017 -0.1563 0.3884 0.041 Uiso 1 1 calc R
H13B H -0.0319 -0.0227 0.4084 0.041 Uiso 1 1 calc R
C14 C 0.0538(2) -0.03317(19) 0.30517(14) 0.0281(5) Uani 1 1 d .
H14 H 0.0701 -0.0999 0.2673 0.034 Uiso 1 1 calc R
C15 C -0.0228(2) 0.0641(2) 0.24078(14) 0.0277(5) Uani 1 1 d .
H15 H 0.0328 0.1026 0.2079 0.033 Uiso 1 1 calc R
C16 C -0.1477(2) 0.0198(2) 0.17385(15) 0.0370(6) Uani 1 1 d .
H16A H -0.1855 0.0820 0.1281 0.044 Uiso 1 1 calc R
H16B H -0.1307 -0.0516 0.1419 0.044 Uiso 1 1 calc R
C17 C -0.3680(2) -0.0598(3) 0.1666(2) 0.0552(8) Uani 1 1 d .
H17A H -0.4266 -0.0718 0.2030 0.083 Uiso 1 1 calc R
H17B H -0.3528 -0.1360 0.1408 0.083 Uiso 1 1 calc R
H17C H -0.4072 -0.0037 0.1173 0.083 Uiso 1 1 calc R
C18 C 0.1879(2) 0.01643(19) 0.36449(14) 0.0261(5) Uani 1 1 d .
C19 C 0.2430(2) -0.0624(2) 0.44764(16) 0.0357(6) Uani 1 1 d .
H19A H 0.3316 -0.0372 0.4802 0.054 Uiso 1 1 calc R
H19B H 0.2437 -0.1453 0.4283 0.054 Uiso 1 1 calc R
H19C H 0.1890 -0.0554 0.4879 0.054 Uiso 1 1 calc R
C20 C 0.2820(2) 0.0206(2) 0.30858(15) 0.0354(6) Uani 1 1 d .
H20A H 0.2451 0.0697 0.2544 0.053 Uiso 1 1 calc R
H20B H 0.2967 -0.0601 0.2901 0.053 Uiso 1 1 calc R
H20C H 0.3645 0.0550 0.3453 0.053 Uiso 1 1 calc R

loop_
_atom_site_aniso_label
_atom_site_aniso_U_11
_atom_site_aniso_U_22
_atom_site_aniso_U_33
_atom_site_aniso_U_23
_atom_site_aniso_U_13
_atom_site_aniso_U_12
C1 0.0268(12) 0.0224(11) 0.0209(11) 0.0035(9) 0.0039(9) 0.0012(9)
C2 0.0222(11) 0.0267(12) 0.0254(11) 0.0051(10) -0.0003(9) 0.0023(9)
C3 0.0245(12) 0.0292(12) 0.0286(12) 0.0067(10) 0.0075(10) 0.0067(10)
C4 0.0290(12) 0.0227(11) 0.0257(11) -0.0004(10) 0.0069(9) 0.0066(9)
C4A 0.0275(12) 0.0219(11) 0.0210(11) 0.0033(9) 0.0053(9) 0.0035(9)
C4B 0.0258(12) 0.0246(12) 0.0195(10) 0.0007(9) 0.0052(9) 0.0013(9)
C5 0.0309(13) 0.0278(12) 0.0289(12) -0.0014(10) 0.0093(10) 0.0036(10)
C6 0.0298(13) 0.0342(13) 0.0284(12) -0.0084(10) 0.0044(10) -0.0025(10)
C7 0.0226(12) 0.0383(14) 0.0280(12) -0.0001(10) -0.0001(9) 0.0021(10)
O7 0.0285(10) 0.0498(12) 0.0446(10) -0.0158(9) -0.0049(8) 0.0072(8)
C8 0.0278(13) 0.0313(13) 0.0294(12) -0.0029(10) 0.0057(10) 0.0063(10)
C8A 0.0248(12) 0.0255(12) 0.0230(11) -0.0019(9) 0.0052(9) 0.0021(9)
N9 0.0233(10) 0.0296(10) 0.0242(9) -0.0028(8) 0.0047(8) 0.0052(8)
C9A 0.0240(11) 0.0215(11) 0.0234(11) 0.0040(9) 0.0073(9) 0.0036(9)
C10 0.0294(13) 0.0427(15) 0.0373(13) 0.0009(11) 0.0099(11) 0.0084(11)
O11 0.0224(8) 0.0296(9) 0.0363(9) -0.0026(7) 0.0021(7) 0.0010(7)
C11 0.0265(13) 0.0294(13) 0.0450(14) -0.0095(11) 0.0025(11) -0.0013(10)
C12 0.0344(14) 0.0264(13) 0.0644(17) 0.0007(12) 0.0143(12) -0.0009(11)
C13 0.0336(13) 0.0256(13) 0.0424(14) 0.0044(11) 0.0097(11) 0.0012(10)
C14 0.0305(12) 0.0235(12) 0.0286(12) -0.0036(10) 0.0067(9) 0.0050(10)
C15 0.0285(12) 0.0292(12) 0.0242(11) -0.0019(10) 0.0064(9) 0.0008(10)
C16 0.0358(14) 0.0394(14) 0.0298(12) -0.0106(11) 0.0015(10) 0.0025(11)
C17 0.0334(15) 0.0469(17) 0.075(2) -0.0208(15) 0.0017(14) -0.0062(13)
C18 0.0265(12) 0.0265(12) 0.0243(11) -0.0022(9) 0.0064(9) 0.0071(9)
C19 0.0336(13) 0.0347(14) 0.0360(13) 0.0043(11) 0.0066(10) 0.0051(11)
C20 0.0325(13) 0.0432(14) 0.0315(13) -0.0044(11) 0.0112(10) 0.0018(11)

loop_
_atom_type_symbol
_atom_type_description
_atom_type_scat_dispersion_real
_atom_type_scat_dispersion_imag
_atom_type_scat_source
C C 0.0033 0.0016 'International Tables Vol C Tables 4.2.6.8 and 6.1.1.4'
H H 0.0000 0.0000 'International Tables Vol C Tables 4.2.6.8 and 6.1.1.4'
N N 0.0061 0.0033 'International Tables Vol C Tables 4.2.6.8 and 6.1.1.4'
O O 0.0106 0.0060 'International Tables Vol C Tables 4.2.6.8 and 6.1.1.4'

loop_
_geom_angle_atom_site_label_1
_geom_angle_atom_site_label_2
_geom_angle_atom_site_label_3
_geom_angle
C2 C1 C9A 115.82(19)
C2 C1 C15 126.21(19)
C9A C1 C15 115.84(18)
C1 C2 O11 118.65(19)
C1 C2 C3 121.70(19)
O11 C2 C3 119.47(19)
C4 C3 C2 118.58(19)
C4 C3 C10 121.4(2)
C2 C3 C10 120.0(2)
C3 C4 C4A 120.51(19)
C3 C4 H4 119.7
C4A C4 H4 119.7
C9A C4A C4 116.87(19)
C9A C4A C4B 104.60(18)
C4 C4A C4B 138.18(19)
C5 C4B C8A 118.79(19)
C5 C4B C4A 134.4(2)
C8A C4B C4A 106.83(18)
C6 C5 C4B 120.0(2)
C6 C5 H5 120.0
C4B C5 H5 120.0
C5 C6 C7 120.1(2)
C5 C6 H6 119.9
C7 C6 H6 119.9
O7 C7 C8 115.7(2)
O7 C7 C6 122.6(2)
C8 C7 C6 121.7(2)
C7 O7 H7 109.5
C8A C8 C7 118.0(2)
C8A C8 H8 121.0
C7 C8 H8 121.0
C8 C8A N9 128.88(19)
C8 C8A C4B 121.42(19)
N9 C8A C4B 109.62(18)
C9A N9 C8A 105.55(17)
C9A N9 C18 119.52(17)
C8A N9 C18 127.44(17)
C1 C9A N9 122.44(19)
C1 C9A C4A 124.16(19)
N9 C9A C4A 113.11(18)
C3 C10 H10A 109.5
C3 C10 H10B 109.5
H10A C10 H10B 109.5
C3 C10 H10C 109.5
H10A C10 H10C 109.5
H10B C10 H10C 109.5
C2 O11 C11 114.73(16)
O11 C11 C17 103.53(18)
O11 C11 C16 108.32(19)
C17 C11 C16 113.0(2)
O11 C11 C12 112.77(19)
C17 C11 C12 109.9(2)
C16 C11 C12 109.2(2)
C11 C12 C13 119.3(2)
C11 C12 H12A 107.5
C13 C12 H12A 107.5
C11 C12 H12B 107.5
C13 C12 H12B 107.5
H12A C12 H12B 107.0
C12 C13 C14 114.0(2)
C12 C13 H13A 108.7
C14 C13 H13A 108.7
C12 C13 H13B 108.7
C14 C13 H13B 108.7
H13A C13 H13B 107.6
C15 C14 C13 107.05(17)
C15 C14 C18 110.24(18)
C13 C14 C18 114.87(18)
C15 C14 H14 108.2
C13 C14 H14 108.2
C18 C14 H14 108.2
C1 C15 C16 108.81(18)
C1 C15 C14 103.22(16)
C16 C15 C14 113.61(19)
C1 C15 H15 110.3
C16 C15 H15 110.3
C14 C15 H15 110.3
C11 C16 C15 108.13(18)
C11 C16 H16A 110.1
C15 C16 H16A 110.1
C11 C16 H16B 110.1
C15 C16 H16B 110.1
H16A C16 H16B 108.4
C11 C17 H17A 109.5
C11 C17 H17B 109.5
H17A C17 H17B 109.5
C11 C17 H17C 109.5
H17A C17 H17C 109.5
H17B C17 H17C 109.5
N9 C18 C19 110.34(17)
N9 C18 C20 107.27(18)
C19 C18 C20 109.81(18)
N9 C18 C14 109.57(16)
C19 C18 C14 109.88(18)
C20 C18 C14 109.93(17)
C18 C19 H19A 109.5
C18 C19 H19B 109.5
H19A C19 H19B 109.5
C18 C19 H19C 109.5
H19A C19 H19C 109.5
H19B C19 H19C 109.5
C18 C20 H20A 109.5
C18 C20 H20B 109.5
H20A C20 H20B 109.5
C18 C20 H20C 109.5
H20A C20 H20C 109.5
H20B C20 H20C 109.5

loop_
_geom_bond_atom_site_label_1
_geom_bond_atom_site_label_2
_geom_bond_distance
C1 C2 1.373(3)
C1 C9A 1.376(3)
C1 C15 1.498(3)
C2 O11 1.388(3)
C2 C3 1.415(3)
C3 C4 1.387(3)
C3 C10 1.508(3)
C4 C4A 1.403(3)
C4 H4 0.9500
C4A C9A 1.392(3)
C4A C4B 1.448(3)
C4B C5 1.387(3)
C4B C8A 1.427(3)
C5 C6 1.380(3)
C5 H5 0.9500
C6 C7 1.397(3)
C6 H6 0.9500
C7 O7 1.366(3)
C7 C8 1.382(3)
O7 H7 0.8400
C8 C8A 1.381(3)
C8 H8 0.9500
C8A N9 1.397(3)
N9 C9A 1.385(3)
N9 C18 1.520(3)
C10 H10A 0.9800
C10 H10B 0.9800
C10 H10C 0.9800
O11 C11 1.492(3)
C11 C17 1.511(3)
C11 C16 1.512(3)
C11 C12 1.536(3)
C12 C13 1.540(3)
C12 H12A 0.9900
C12 H12B 0.9900
C13 C14 1.543(3)
C13 H13A 0.9900
C13 H13B 0.9900
C14 C15 1.539(3)
C14 C18 1.564(3)
C14 H14 1.0000
C15 C16 1.514(3)
C15 H15 1.0000
C16 H16A 0.9900
C16 H16B 0.9900
C17 H17A 0.9800
C17 H17B 0.9800
C17 H17C 0.9800
C18 C19 1.525(3)
C18 C20 1.528(3)
C19 H19A 0.9800
C19 H19B 0.9800
C19 H19C 0.9800
C20 H20A 0.9800
C20 H20B 0.9800
C20 H20C 0.9800

loop_
_geom_torsion_atom_site_label_1
_geom_torsion_atom_site_label_2
_geom_torsion_atom_site_label_3
_geom_torsion_atom_site_label_4
_geom_torsion
C9A C1 C2 O11 -158.47(18)
C15 C1 C2 O11 4.1(3)
C9A C1 C2 C3 16.8(3)
C15 C1 C2 C3 179.4(2)
C1 C2 C3 C4 -6.8(3)
O11 C2 C3 C4 168.42(19)
C1 C2 C3 C10 175.2(2)
O11 C2 C3 C10 -9.5(3)
C2 C3 C4 C4A -5.0(3)
C10 C3 C4 C4A 172.9(2)
C3 C4 C4A C9A 5.9(3)
C3 C4 C4A C4B -165.9(2)
C9A C4A C4B C5 174.0(2)
C4 C4A C4B C5 -13.6(4)
C9A C4A C4B C8A -5.1(2)
C4 C4A C4B C8A 167.4(2)
C8A C4B C5 C6 -1.2(3)
C4A C4B C5 C6 179.8(2)
C4B C5 C6 C7 0.9(3)
C5 C6 C7 O7 179.3(2)
C5 C6 C7 C8 0.0(4)
O7 C7 C8 C8A -179.7(2)
C6 C7 C8 C8A -0.4(3)
C7 C8 C8A N9 176.3(2)
C7 C8 C8A C4B 0.0(3)
C5 C4B C8A C8 0.8(3)
C4A C4B C8A C8 -179.9(2)
C5 C4B C8A N9 -176.13(19)
C4A C4B C8A N9 3.1(2)
C8 C8A N9 C9A -176.4(2)
C4B C8A N9 C9A 0.2(2)
C8 C8A N9 C18 34.5(3)
C4B C8A N9 C18 -148.78(19)
C2 C1 C9A N9 157.1(2)
C15 C1 C9A N9 -7.3(3)
C2 C1 C9A C4A -16.2(3)
C15 C1 C9A C4A 179.31(19)
C8A N9 C9A C1 -177.79(19)
C18 N9 C9A C1 -25.8(3)
C8A N9 C9A C4A -3.8(2)
C18 N9 C9A C4A 148.22(18)
C4 C4A C9A C1 5.1(3)
C4B C4A C9A C1 179.5(2)
C4 C4A C9A N9 -168.77(18)
C4B C4A C9A N9 5.6(2)
C1 C2 O11 C11 17.6(3)
C3 C2 O11 C11 -157.77(19)
C2 O11 C11 C17 -173.73(19)
C2 O11 C11 C16 -53.5(2)
C2 O11 C11 C12 67.5(2)
O11 C11 C12 C13 -76.6(3)
C17 C11 C12 C13 168.4(2)
C16 C11 C12 C13 43.8(3)
C11 C12 C13 C14 -38.7(3)
C12 C13 C14 C15 43.0(2)
C12 C13 C14 C18 165.81(18)
C2 C1 C15 C16 11.1(3)
C9A C1 C15 C16 173.70(19)
C2 C1 C15 C14 -109.9(2)
C9A C1 C15 C14 52.7(2)
C13 C14 C15 C1 57.1(2)
C18 C14 C15 C1 -68.5(2)
C13 C14 C15 C16 -60.6(2)
C18 C14 C15 C16 173.81(18)
O11 C11 C16 C15 67.8(2)
C17 C11 C16 C15 -178.0(2)
C12 C11 C16 C15 -55.3(2)
C1 C15 C16 C11 -45.5(2)
C14 C15 C16 C11 68.9(2)
C9A N9 C18 C19 -113.8(2)
C8A N9 C18 C19 31.4(3)
C9A N9 C18 C20 126.58(19)
C8A N9 C18 C20 -88.2(2)
C9A N9 C18 C14 7.3(2)
C8A N9 C18 C14 152.53(19)
C15 C14 C18 N9 39.7(2)
C13 C14 C18 N9 -81.3(2)
C15 C14 C18 C19 161.10(18)
C13 C14 C18 C19 40.1(2)
C15 C14 C18 C20 -77.9(2)
C13 C14 C18 C20 161.03(19)
